data_7025017
loop_
_publ_author_name
'Constable, Edwin C.'
'Zhang, Guoqi'
'Housecroft, Catherine E.'
'Zampese, Jennifer A.'

_publ_section_title
;
 Amalgamating metalloligands with coordination networks.
;
_journal_issue 8
_journal_name_full 'Dalton transactions (Cambridge, England : 2003)'
_journal_page_first 1941
_journal_page_last 1947
_journal_paper_doi 10.1039/b924475a
_journal_volume 39
_journal_year 2010
_chemical_absolute_configuration ad
_chemical_formula_sum 'C24 H26 Cu Hg3 N6 O16'
_chemical_formula_weight 1319.83
_chemical_name_systematic
;
?
;
_space_group_IT_number 4
_symmetry_cell_setting monoclinic
_symmetry_space_group_name_Hall 'P 2yb'
_symmetry_space_group_name_H-M 'P 1 21 1'
_atom_sites_solution_hydrogens geom
_atom_sites_solution_primary direct
_atom_sites_solution_secondary difmap
_audit_creation_method SHELXL-97
_cell_angle_alpha 90.00
_cell_angle_beta 110.81(3)
_cell_angle_gamma 90.00
_cell_formula_units_Z 4
_cell_length_a 17.070(3)
_cell_length_b 9.5066(19)
_cell_length_c 20.658(4)
_cell_measurement_temperature 173(2)
_cell_volume 3133.6(12)
_computing_cell_refinement 'Stoe IPDS'
_computing_data_collection 'Stoe IPDS'
_computing_data_reduction 'Stoe IPDS'
_computing_molecular_graphics 'Bruker SHELXTL'
_computing_publication_material 'Bruker SHELXTL'
_computing_structure_refinement 'SHELXL-97 (Sheldrick, 1997)'
_computing_structure_solution 'SHELXS-97 (Sheldrick, 1990)'
_diffrn_ambient_temperature 173(2)
_diffrn_measured_fraction_theta_full 0.997
_diffrn_measured_fraction_theta_max 0.997
_diffrn_measurement_device_type 'Stoe IPDS'
_diffrn_measurement_method '\w scans'
_diffrn_radiation_monochromator graphite
_diffrn_radiation_source 'fine-focus sealed tube'
_diffrn_radiation_type MoK\a
_diffrn_radiation_wavelength 0.71073
_diffrn_reflns_av_R_equivalents 0.1877
_diffrn_reflns_av_sigmaI/netI 0.0904
_diffrn_reflns_limit_h_max 20
_diffrn_reflns_limit_h_min -20
_diffrn_reflns_limit_k_max 11
_diffrn_reflns_limit_k_min -10
_diffrn_reflns_limit_l_max 24
_diffrn_reflns_limit_l_min -24
_diffrn_reflns_number 62656
_diffrn_reflns_theta_full 25.40
_diffrn_reflns_theta_max 25.40
_diffrn_reflns_theta_min 2.39
_exptl_absorpt_coefficient_mu 15.408
_exptl_absorpt_correction_T_max 0.7481
_exptl_absorpt_correction_T_min 0.0431
_exptl_absorpt_correction_type multi-scan
_exptl_absorpt_process_details '(Blessing, 1951)'
_exptl_crystal_colour brown
_exptl_crystal_density_diffrn 2.798
_exptl_crystal_density_method 'not measured'
_exptl_crystal_description needle
_exptl_crystal_F_000 2436
_exptl_crystal_size_max 0.55
_exptl_crystal_size_mid 0.07
_exptl_crystal_size_min 0.02
_refine_diff_density_max 3.455
_refine_diff_density_min -3.408
_refine_diff_density_rms 0.317
_refine_ls_abs_structure_details 'Flack H D (1983), Acta Cryst. A39, 876-881'
_refine_ls_abs_structure_Flack 0.041(12)
_refine_ls_extinction_method none
_refine_ls_goodness_of_fit_ref 1.051
_refine_ls_hydrogen_treatment constr
_refine_ls_matrix_type full
_refine_ls_number_parameters 906
_refine_ls_number_reflns 11174
_refine_ls_number_restraints 44
_refine_ls_restrained_S_all 1.051
_refine_ls_R_factor_all 0.0622
_refine_ls_R_factor_gt 0.0608
_refine_ls_shift/su_max 0.007
_refine_ls_shift/su_mean 0.001
_refine_ls_structure_factor_coef Fsqd
_refine_ls_weighting_details 'calc w=1/[\s^2^(Fo^2^)+(0.0950P)^2^+24.0140P] where P=(Fo^2^+2Fc^2^)/3'
_refine_ls_weighting_scheme calc
_refine_ls_wR_factor_gt 0.1610
_refine_ls_wR_factor_ref 0.1627
_reflns_number_gt 10773
_reflns_number_total 11174
_reflns_threshold_expression >2sigma(I)
_cod_data_source_file b924475a.txt
_cod_data_source_block gq84
_cod_depositor_comments
;
The following automatic conversions were performed:

'_symmetry_cell_setting' value 'Monoclinic' changed to 'monoclinic'
according to /home/saulius/struct/CIF-dictionaries/cif_core.dic
dictionary named 'cif_core.dic' version 2.4.2 from 2011-04-26.

Automatic conversion script
Id: cif_fix_values 1891 2012-01-12 08:04:46Z andrius 
;
_cod_original_sg_symbol_Hall P2yb
_cod_original_sg_symbol_H-M P2(1)
_cod_database_code 7025017

loop_
_symmetry_equiv_pos_as_xyz
'x, y, z'
'-x, y+1/2, -z'

loop_
_atom_site_label
_atom_site_type_symbol
_atom_site_fract_x
_atom_site_fract_y
_atom_site_fract_z
_atom_site_U_iso_or_equiv
_atom_site_adp_type
_atom_site_occupancy
_atom_site_symmetry_multiplicity
_atom_site_calc_flag
_atom_site_refinement_flags
Hg1A Hg 1.58725(3) 1.09479(7) 0.85280(3) 0.03461(16) Uani 1 1 d .
Hg2A Hg 1.85884(4) 0.90413(8) 0.64061(3) 0.04033(19) Uani 1 1 d .
Hg3A Hg 1.15008(4) 1.28621(7) 0.83619(4) 0.03926(17) Uani 1 1 d .
Cu1A Cu 1.46510(10) 0.9007(2) 0.72299(9) 0.0270(4) Uani 1 1 d .
N1A N 1.4790(7) 0.7923(14) 0.6496(6) 0.027(2) Uani 1 1 d .
N2A N 1.3456(7) 0.8830(13) 0.6741(7) 0.027(3) Uani 1 1 d .
O1A O 1.7260(8) 1.0603(19) 0.8273(7) 0.055(4) Uani 1 1 d .
O2A O 1.5822(6) 0.9370(13) 0.7648(5) 0.035(3) Uani 1 1 d .
O3A O 1.4551(6) 0.9919(14) 0.8010(5) 0.032(2) Uani 1 1 d .
O4A O 1.4751(7) 1.1598(16) 0.9060(5) 0.040(3) Uani 1 1 d .
C1A C 1.8258(18) 1.255(3) 0.8449(14) 0.075(7) Uani 1 1 d U
H1A1 H 1.8220 1.2478 0.7965 0.113 Uiso 1 1 calc R
H1A2 H 1.8821 1.2868 0.8735 0.113 Uiso 1 1 calc R
H1A3 H 1.7842 1.3228 0.8483 0.113 Uiso 1 1 calc R
C2A C 1.8093(13) 1.114(3) 0.8695(12) 0.060(6) Uani 1 1 d .
H2AA H 1.8527 1.0472 0.8676 0.072 Uiso 1 1 calc R
H2AB H 1.8132 1.1221 0.9184 0.072 Uiso 1 1 calc R
C3A C 1.7162(9) 0.997(2) 0.7658(9) 0.034(4) Uani 1 1 d .
C4A C 1.6363(8) 0.9358(17) 0.7317(8) 0.029(3) Uani 1 1 d .
C5A C 1.6212(8) 0.8721(17) 0.6693(8) 0.029(3) Uani 1 1 d .
C6A C 1.6850(9) 0.8640(19) 0.6394(9) 0.030(3) Uani 1 1 d .
H6AA H 1.6735 0.8217 0.5953 0.037 Uiso 1 1 calc R
C7A C 1.7594(10) 0.9155(17) 0.6736(9) 0.031(3) Uani 1 1 d .
C8A C 1.7770(9) 0.990(2) 0.7351(8) 0.035(4) Uani 1 1 d .
H8AA H 1.8296 1.0351 0.7559 0.042 Uiso 1 1 calc R
C9A C 1.5433(8) 0.7932(16) 0.6329(7) 0.026(3) Uani 1 1 d .
H9AA H 1.5415 0.7388 0.5938 0.031 Uiso 1 1 calc R
C10A C 1.4021(8) 0.7137(16) 0.6146(8) 0.027(3) Uani 1 1 d .
H10A H 1.4001 0.6355 0.6464 0.033 Uiso 1 1 calc R
C11A C 1.3960(11) 0.648(2) 0.5472(9) 0.038(4) Uani 1 1 d .
H11A H 1.4430 0.5813 0.5544 0.046 Uiso 1 1 calc R
H11B H 1.3990 0.7211 0.5141 0.046 Uiso 1 1 calc R
C12A C 1.3109(11) 0.568(2) 0.5179(9) 0.050(5) Uani 1 1 d .
H12A H 1.3040 0.5298 0.4716 0.060 Uiso 1 1 calc R
H12B H 1.3115 0.4881 0.5487 0.060 Uiso 1 1 calc R
C13A C 1.2362(8) 0.6645(17) 0.5118(8) 0.032(3) Uani 1 1 d .
H13A H 1.2326 0.7398 0.4777 0.038 Uiso 1 1 calc R
H13B H 1.1838 0.6091 0.4944 0.038 Uiso 1 1 calc R
C14A C 1.2446(9) 0.731(2) 0.5811(9) 0.040(4) Uani 1 1 d .
H14A H 1.2437 0.6568 0.6146 0.048 Uiso 1 1 calc R
H14B H 1.1972 0.7958 0.5752 0.048 Uiso 1 1 calc R
C15A C 1.3286(8) 0.8123(15) 0.6084(6) 0.024(3) Uani 1 1 d .
H15A H 1.3269 0.8857 0.5733 0.029 Uiso 1 1 calc R
C16A C 1.2893(8) 0.9396(16) 0.6925(7) 0.026(3) Uani 1 1 d .
H16A H 1.2326 0.9249 0.6636 0.031 Uiso 1 1 calc R
C17A C 1.3044(9) 1.0239(15) 0.7533(8) 0.028(3) Uani 1 1 d .
C18A C 1.3863(8) 1.0482(16) 0.8043(7) 0.025(3) Uani 1 1 d .
C19A C 1.3946(9) 1.1418(18) 0.8586(8) 0.030(3) Uani 1 1 d .
C20A C 1.3220(10) 1.2063(17) 0.8648(8) 0.032(3) Uani 1 1 d .
H20A H 1.3278 1.2676 0.9026 0.038 Uiso 1 1 calc R
C21A C 1.2470(9) 1.1816(19) 0.8188(9) 0.035(4) Uani 1 1 d .
C22A C 1.2356(8) 1.094(2) 0.7651(8) 0.029(3) Uani 1 1 d U
H22A H 1.1802 1.0783 0.7337 0.035 Uiso 1 1 calc R
C23A C 1.4901(12) 1.243(2) 0.9620(9) 0.046(4) Uani 1 1 d .
H23A H 1.5430 1.2133 0.9985 0.055 Uiso 1 1 calc R
H23B H 1.4443 1.2314 0.9804 0.055 Uiso 1 1 calc R
C24A C 1.4967(16) 1.395(2) 0.9457(13) 0.064(6) Uani 1 1 d .
H24A H 1.5115 1.4032 0.9041 0.096 Uiso 1 1 calc R
H24B H 1.5401 1.4406 0.9847 0.096 Uiso 1 1 calc R
H24C H 1.4427 1.4418 0.9375 0.096 Uiso 1 1 calc R
N10A N 1.5543(10) 1.3579(19) 0.7722(10) 0.054(4) Uani 1 1 d U
O10A O 1.5054(12) 1.264(2) 0.7720(8) 0.086(7) Uani 1 1 d .
O11A O 1.6183(13) 1.368(3) 0.8270(11) 0.094(6) Uani 1 1 d U
O12A O 1.5345(11) 1.4476(18) 0.7263(12) 0.080(6) Uani 1 1 d .
N20A N 1.6928(9) 1.003(2) 0.9870(9) 0.050(4) Uani 1 1 d .
O20A O 1.6717(10) 1.1159(19) 0.9587(7) 0.060(4) Uani 1 1 d .
O21A O 1.661(2) 0.897(2) 0.9583(13) 0.131(10) Uani 1 1 d U
O22A O 1.7355(10) 0.997(2) 1.0504(8) 0.069(5) Uani 1 1 d .
N30A N 2.0290(9) 0.896(2) 0.6501(8) 0.051(4) Uani 1 1 d .
O30A O 1.9536(8) 0.885(3) 0.6024(7) 0.090(7) Uani 1 1 d .
O31A O 2.0301(8) 0.916(2) 0.7082(8) 0.061(4) Uani 1 1 d .
O32A O 2.0900(8) 0.878(3) 0.6336(9) 0.076(6) Uani 1 1 d .
N40A N 1.0712(11) 1.3818(16) 0.9289(8) 0.043(4) Uani 1 1 d .
O40A O 1.0669(8) 1.4147(16) 0.8671(8) 0.050(3) Uani 1 1 d .
O41A O 1.1058(13) 1.2703(19) 0.9524(9) 0.076(5) Uani 1 1 d .
O42A O 1.0337(12) 1.453(2) 0.9556(11) 0.081(6) Uani 1 1 d .
Hg1B Hg 0.92376(4) 1.48506(8) 0.64470(3) 0.03788(18) Uani 1 1 d .
Hg2B Hg 1.36027(4) 1.29190(8) 0.66588(4) 0.04351(19) Uani 1 1 d .
Hg3B Hg 0.64753(3) 1.67721(8) 0.85604(3) 0.03654(17) Uani 1 1 d .
Cu1B Cu 1.04396(10) 1.6754(2) 0.77626(9) 0.0298(4) Uani 1 1 d .
N1B N 1.1608(7) 1.7225(14) 0.8139(6) 0.026(3) Uani 1 1 d .
N2B N 1.0349(7) 1.7457(13) 0.8594(6) 0.027(3) Uani 1 1 d .
O1B O 1.0362(8) 1.4276(15) 0.5929(6) 0.046(3) Uani 1 1 d .
O2B O 1.0535(6) 1.5911(14) 0.6958(5) 0.033(2) Uani 1 1 d .
O3B O 0.9290(6) 1.6265(14) 0.7354(6) 0.039(3) Uani 1 1 d .
O4B O 0.7814(7) 1.5221(17) 0.6654(6) 0.046(3) Uani 1 1 d .
C1B C 1.0130(17) 1.193(3) 0.5541(14) 0.076(7) Uani 1 1 d U
H1B1 H 1.0498 1.1790 0.6024 0.114 Uiso 1 1 calc R
H1B2 H 1.0295 1.1282 0.5243 0.114 Uiso 1 1 calc R
H1B3 H 0.9548 1.1738 0.5496 0.114 Uiso 1 1 calc R
C2B C 1.0197(14) 1.328(3) 0.5348(11) 0.059(6) Uani 1 1 d .
H2BA H 0.9670 1.3550 0.4973 0.071 Uiso 1 1 calc R
H2BB H 1.0657 1.3338 0.5163 0.071 Uiso 1 1 calc R
C3B C 1.1174(11) 1.4397(17) 0.6382(9) 0.035(4) Uani 1 1 d .
C4B C 1.1257(8) 1.5347(19) 0.6936(8) 0.031(3) Uani 1 1 d .
C5B C 1.2054(9) 1.5641(17) 0.7412(8) 0.030(3) Uani 1 1 d .
C6B C 1.2782(10) 1.5042(16) 0.7358(8) 0.032(3) Uani 1 1 d .
H6BA H 1.3326 1.5273 0.7673 0.039 Uiso 1 1 calc R
C7B C 1.2658(9) 1.4065(17) 0.6803(8) 0.030(3) Uani 1 1 d U
C8B C 1.1854(12) 1.375(2) 0.6330(10) 0.048(5) Uani 1 1 d .
H8BA H 1.1789 1.3085 0.5972 0.057 Uiso 1 1 calc R
C9B C 1.2197(9) 1.6658(18) 0.7972(8) 0.031(3) Uani 1 1 d .
H9BA H 1.2759 1.6919 0.8230 0.037 Uiso 1 1 calc R
C10B C 1.1737(8) 1.8335(13) 0.8685(7) 0.022(3) Uani 1 1 d .
H10B H 1.1502 1.9236 0.8445 0.027 Uiso 1 1 calc R
C11B C 1.2624(9) 1.861(2) 0.9149(8) 0.037(4) Uani 1 1 d .
H11C H 1.2956 1.8939 0.8871 0.045 Uiso 1 1 calc R
H11D H 1.2881 1.7733 0.9390 0.045 Uiso 1 1 calc R
C12B C 1.2622(10) 1.9737(19) 0.9680(9) 0.040(4) Uani 1 1 d .
H12C H 1.3202 1.9887 1.0006 0.048 Uiso 1 1 calc R
H12D H 1.2417 2.0637 0.9437 0.048 Uiso 1 1 calc R
C13B C 1.2071(9) 1.9317(18) 1.0081(9) 0.037(4) Uani 1 1 d .
H13C H 1.2309 1.8469 1.0360 0.045 Uiso 1 1 calc R
H13D H 1.2068 2.0084 1.0404 0.045 Uiso 1 1 calc R
C14B C 1.1211(9) 1.9022(19) 0.9626(7) 0.032(3) Uani 1 1 d .
H14C H 1.0955 1.9892 0.9377 0.038 Uiso 1 1 calc R
H14D H 1.0878 1.8721 0.9909 0.038 Uiso 1 1 calc R
C15B C 1.1185(8) 1.7871(16) 0.9102(6) 0.025(3) Uani 1 1 d .
H15B H 1.1446 1.7009 0.9369 0.030 Uiso 1 1 calc R
C16B C 0.9697(8) 1.7444(13) 0.8760(6) 0.020(3) Uani 1 1 d .
H16B H 0.9747 1.7804 0.9202 0.024 Uiso 1 1 calc R
C17B C 0.8891(8) 1.6920(17) 0.8322(7) 0.028(3) Uani 1 1 d .
C18B C 0.8734(8) 1.6326(16) 0.7670(7) 0.026(3) Uani 1 1 d .
C19B C 0.7909(8) 1.5792(19) 0.7319(8) 0.030(3) Uani 1 1 d .
C20B C 0.7291(9) 1.5892(17) 0.7599(8) 0.031(3) Uani 1 1 d .
H20B H 0.6746 1.5546 0.7347 0.037 Uiso 1 1 calc R
C21B C 0.7450(9) 1.6471(17) 0.8223(8) 0.033(4) Uani 1 1 d .
C22B C 0.8239(10) 1.7025(19) 0.8590(8) 0.031(3) Uani 1 1 d .
H22B H 0.8339 1.7475 0.9023 0.037 Uiso 1 1 calc R
C23B C 0.6984(12) 1.466(2) 0.6241(10) 0.048(4) Uani 1 1 d .
H23C H 0.6547 1.5306 0.6277 0.057 Uiso 1 1 calc R
H23D H 0.6932 1.4617 0.5749 0.057 Uiso 1 1 calc R
C24B C 0.6843(14) 1.329(3) 0.6460(11) 0.062(6) Uani 1 1 d .
H24D H 0.7339 1.2704 0.6531 0.093 Uiso 1 1 calc R
H24E H 0.6356 1.2865 0.6105 0.093 Uiso 1 1 calc R
H24F H 0.6738 1.3365 0.6895 0.093 Uiso 1 1 calc R
N10B N 0.9571(9) 1.220(2) 0.7246(10) 0.051(4) Uani 1 1 d .
O10B O 1.0056(11) 1.320(2) 0.7261(9) 0.085(7) Uani 1 1 d U
O11B O 0.8910(9) 1.217(2) 0.6781(11) 0.087(6) Uani 1 1 d .
O12B O 0.9761(10) 1.1413(18) 0.7730(10) 0.074(5) Uani 1 1 d .
N20B N 0.8123(9) 1.586(2) 0.5123(7) 0.046(4) Uani 1 1 d .
O20B O 0.8409(9) 1.4727(18) 0.5354(7) 0.057(4) Uani 1 1 d .
O21B O 0.837(2) 1.689(3) 0.5471(10) 0.138(12) Uani 1 1 d .
O22B O 0.7714(9) 1.5944(19) 0.4493(7) 0.058(4) Uani 1 1 d .
N30B N 1.4382(12) 1.165(2) 0.5776(11) 0.063(5) Uani 1 1 d .
O30B O 1.4365(8) 1.1428(15) 0.6382(7) 0.047(3) Uani 1 1 d .
O31B O 1.4060(17) 1.270(2) 0.5495(11) 0.101(8) Uani 1 1 d .
O32B O 1.4746(15) 1.083(2) 0.5532(11) 0.097(7) Uani 1 1 d .
N40B N 0.4776(9) 1.703(2) 0.8517(9) 0.058(5) Uani 1 1 d .
O40B O 0.5529(7) 1.709(3) 0.8967(7) 0.075(6) Uani 1 1 d .
O41B O 0.4210(8) 1.718(2) 0.8707(9) 0.070(5) Uani 1 1 d .
O42B O 0.4733(8) 1.6681(18) 0.7910(6) 0.046(3) Uani 1 1 d .

loop_
_atom_site_aniso_label
_atom_site_aniso_U_11
_atom_site_aniso_U_22
_atom_site_aniso_U_33
_atom_site_aniso_U_23
_atom_site_aniso_U_13
_atom_site_aniso_U_12
Hg1A 0.0238(3) 0.0424(4) 0.0338(3) -0.0084(3) 0.0055(2) -0.0039(3)
Hg2A 0.0254(3) 0.0554(5) 0.0414(4) -0.0044(3) 0.0134(2) -0.0016(3)
Hg3A 0.0373(3) 0.0353(4) 0.0473(4) -0.0007(3) 0.0177(3) 0.0064(3)
Cu1A 0.0182(7) 0.0296(10) 0.0310(9) -0.0066(8) 0.0058(7) -0.0014(7)
N1A 0.020(5) 0.030(6) 0.032(6) -0.003(5) 0.009(4) 0.007(5)
N2A 0.023(5) 0.012(5) 0.041(7) 0.003(5) 0.006(5) -0.001(4)
O1A 0.034(6) 0.083(12) 0.049(7) -0.033(8) 0.017(5) -0.013(7)
O2A 0.027(5) 0.045(7) 0.032(5) -0.002(5) 0.009(4) 0.002(5)
O3A 0.026(5) 0.043(7) 0.029(5) -0.020(5) 0.012(4) -0.008(5)
O4A 0.026(5) 0.060(8) 0.030(5) -0.011(5) 0.006(4) -0.005(5)
C1A 0.077(10) 0.069(11) 0.076(10) -0.003(8) 0.022(8) 0.008(8)
C2A 0.042(10) 0.071(16) 0.063(12) -0.029(12) 0.012(9) -0.017(11)
C3A 0.018(6) 0.036(10) 0.044(8) -0.005(7) 0.007(6) 0.000(7)
C4A 0.016(6) 0.034(8) 0.034(7) 0.000(6) 0.007(5) 0.002(6)
C5A 0.021(6) 0.029(8) 0.036(7) -0.001(6) 0.011(6) 0.014(6)
C6A 0.023(7) 0.037(9) 0.033(8) -0.001(6) 0.012(6) -0.005(6)
C7A 0.034(7) 0.019(7) 0.044(8) -0.011(6) 0.017(7) -0.003(6)
C8A 0.018(6) 0.051(11) 0.036(8) -0.001(8) 0.010(6) -0.002(7)
C9A 0.017(6) 0.026(7) 0.032(7) 0.003(6) 0.005(5) 0.005(6)
C10A 0.016(6) 0.026(7) 0.042(8) -0.008(6) 0.013(5) 0.001(6)
C11A 0.039(8) 0.040(9) 0.041(9) -0.001(7) 0.021(7) 0.001(7)
C12A 0.052(10) 0.043(10) 0.048(9) -0.015(8) 0.010(8) 0.020(9)
C13A 0.017(6) 0.032(8) 0.038(8) -0.015(6) 0.000(5) -0.002(6)
C14A 0.019(7) 0.049(10) 0.042(9) -0.018(8) 0.001(6) -0.010(7)
C15A 0.022(6) 0.026(7) 0.022(6) 0.002(5) 0.005(5) 0.011(6)
C16A 0.023(6) 0.031(8) 0.020(6) -0.013(5) 0.001(5) -0.002(6)
C17A 0.025(6) 0.018(7) 0.050(9) 0.016(6) 0.023(6) 0.009(5)
C18A 0.014(6) 0.031(8) 0.032(7) -0.012(6) 0.009(5) -0.010(5)
C19A 0.029(7) 0.039(9) 0.029(7) -0.007(6) 0.019(6) 0.002(6)
C20A 0.045(8) 0.025(8) 0.035(7) -0.008(6) 0.025(7) 0.008(7)
C21A 0.028(7) 0.032(8) 0.054(9) 0.011(7) 0.024(7) 0.000(7)
C22A 0.010(5) 0.041(7) 0.037(6) 0.005(6) 0.008(4) 0.000(5)
C23A 0.041(9) 0.042(11) 0.044(9) 0.003(8) 0.002(8) 0.007(8)
C24A 0.083(15) 0.011(8) 0.090(15) -0.008(9) 0.019(13) -0.009(8)
N10A 0.043(8) 0.042(10) 0.080(11) 0.013(9) 0.028(7) 0.003(8)
O10A 0.097(13) 0.073(12) 0.054(9) 0.011(8) -0.013(8) -0.053(11)
O11A 0.093(6) 0.094(6) 0.094(6) 0.0001(10) 0.033(2) 0.0000(10)
O12A 0.071(10) 0.040(10) 0.149(17) 0.018(10) 0.064(11) 0.009(8)
N20A 0.030(7) 0.049(11) 0.063(10) -0.024(9) 0.008(7) -0.022(8)
O20A 0.068(9) 0.055(10) 0.045(7) -0.007(7) 0.006(7) -0.004(8)
O21A 0.21(2) 0.045(11) 0.112(15) -0.037(12) 0.020(15) -0.052(13)
O22A 0.060(8) 0.081(12) 0.050(8) 0.015(9) -0.002(7) 0.018(9)
N30A 0.036(7) 0.063(11) 0.051(9) -0.013(9) 0.012(7) -0.008(8)
O30A 0.025(6) 0.20(2) 0.047(7) -0.004(12) 0.014(6) 0.002(11)
O31A 0.031(6) 0.078(12) 0.066(10) -0.002(9) 0.007(6) 0.016(7)
O32A 0.024(6) 0.127(17) 0.082(11) -0.009(11) 0.025(7) 0.009(9)
N40A 0.068(10) 0.024(7) 0.057(9) 0.007(6) 0.045(8) 0.011(7)
O40A 0.046(7) 0.045(8) 0.072(9) -0.011(7) 0.037(7) 0.006(6)
O41A 0.112(14) 0.056(10) 0.081(10) 0.032(8) 0.061(10) 0.046(10)
O42A 0.097(12) 0.064(11) 0.120(14) 0.022(10) 0.085(12) 0.022(10)
Hg1B 0.0270(3) 0.0490(4) 0.0336(3) -0.0081(3) 0.0057(2) -0.0077(3)
Hg2B 0.0439(4) 0.0354(4) 0.0547(4) 0.0040(3) 0.0219(3) 0.0055(3)
Hg3B 0.0222(3) 0.0481(4) 0.0392(3) 0.0003(3) 0.0108(2) 0.0013(3)
Cu1B 0.0174(7) 0.0385(11) 0.0320(9) -0.0071(9) 0.0068(7) -0.0047(8)
N1B 0.024(5) 0.032(7) 0.021(5) -0.005(5) 0.007(4) -0.010(5)
N2B 0.021(6) 0.031(7) 0.025(6) -0.004(5) 0.003(5) -0.007(5)
O1B 0.045(7) 0.049(8) 0.045(7) -0.016(6) 0.017(5) -0.019(6)
O2B 0.028(5) 0.036(6) 0.034(5) -0.014(5) 0.010(4) -0.005(5)
O3B 0.024(5) 0.060(8) 0.035(5) -0.027(5) 0.012(4) -0.009(5)
O4B 0.028(5) 0.071(10) 0.030(5) -0.019(6) -0.002(4) -0.013(6)
C1B 0.075(10) 0.066(10) 0.080(10) -0.005(8) 0.020(8) 0.000(8)
C2B 0.057(12) 0.067(16) 0.053(11) -0.032(11) 0.019(9) -0.010(10)
C3B 0.044(9) 0.020(8) 0.048(9) -0.007(6) 0.024(7) -0.008(6)
C4B 0.017(6) 0.044(9) 0.038(8) -0.001(7) 0.016(6) 0.000(6)
C5B 0.025(7) 0.035(9) 0.035(7) -0.011(6) 0.017(6) 0.003(6)
C6B 0.037(8) 0.021(7) 0.049(8) 0.005(6) 0.028(7) 0.008(6)
C7B 0.028(6) 0.023(6) 0.047(7) 0.000(6) 0.025(5) 0.009(5)
C8B 0.061(11) 0.037(10) 0.050(10) -0.010(8) 0.025(9) -0.022(9)
C9B 0.026(7) 0.027(8) 0.044(8) 0.008(6) 0.017(6) 0.005(6)
C10B 0.022(6) 0.015(6) 0.029(6) -0.010(5) 0.008(5) 0.003(5)
C11B 0.019(6) 0.066(12) 0.026(7) -0.006(7) 0.007(6) -0.004(7)
C12B 0.039(8) 0.030(8) 0.046(9) -0.002(7) 0.008(7) -0.013(7)
C13B 0.028(7) 0.039(8) 0.047(8) -0.020(7) 0.015(7) -0.009(7)
C14B 0.029(7) 0.038(9) 0.020(6) -0.014(6) -0.001(5) -0.001(7)
C15B 0.025(6) 0.035(7) 0.018(5) -0.004(5) 0.009(5) 0.003(6)
C16B 0.030(7) 0.020(6) 0.007(5) 0.000(4) 0.003(5) -0.002(5)
C17B 0.017(6) 0.028(8) 0.035(7) 0.006(6) 0.006(5) -0.002(6)
C18B 0.022(6) 0.031(8) 0.024(6) -0.006(6) 0.008(5) -0.002(6)
C19B 0.018(6) 0.030(8) 0.040(8) -0.007(7) 0.009(6) -0.010(6)
C20B 0.026(7) 0.019(7) 0.041(8) -0.002(7) 0.005(6) -0.009(6)
C21B 0.023(7) 0.026(8) 0.040(8) 0.020(7) -0.001(6) 0.002(6)
C22B 0.029(7) 0.035(9) 0.031(8) -0.007(7) 0.014(6) 0.006(7)
C23B 0.041(9) 0.053(12) 0.047(10) -0.004(9) 0.014(8) -0.003(9)
C24B 0.051(11) 0.081(17) 0.051(11) -0.014(11) 0.015(9) -0.018(11)
N10B 0.028(7) 0.045(10) 0.076(11) -0.017(9) 0.016(7) -0.005(7)
O10B 0.065(9) 0.112(15) 0.061(9) 0.029(10) 0.003(7) -0.048(10)
O11B 0.032(7) 0.093(14) 0.111(14) 0.021(11) -0.004(8) 0.000(8)
O12B 0.059(9) 0.048(10) 0.113(14) 0.039(10) 0.029(9) 0.009(7)
N20B 0.037(7) 0.058(11) 0.034(7) 0.004(8) 0.000(6) -0.015(8)
O20B 0.064(8) 0.055(9) 0.035(6) -0.023(6) -0.003(6) 0.025(8)
O21B 0.27(4) 0.059(13) 0.061(11) 0.004(11) 0.025(16) 0.037(18)
O22B 0.053(8) 0.058(9) 0.053(8) 0.015(8) 0.008(6) -0.015(8)
N30B 0.066(11) 0.055(12) 0.081(12) -0.002(10) 0.040(10) 0.015(10)
O30B 0.053(7) 0.040(7) 0.044(7) -0.002(5) 0.014(6) 0.007(6)
O31B 0.17(2) 0.054(11) 0.113(15) 0.044(10) 0.097(15) 0.064(13)
O32B 0.148(18) 0.065(11) 0.118(14) 0.025(11) 0.096(14) 0.068(12)
N40B 0.028(7) 0.086(14) 0.054(9) 0.032(10) 0.009(7) 0.000(8)
O40B 0.022(6) 0.158(19) 0.046(7) 0.002(10) 0.013(5) 0.024(9)
O41B 0.029(6) 0.099(14) 0.085(11) 0.037(10) 0.024(7) 0.018(8)
O42B 0.049(7) 0.055(9) 0.032(6) 0.001(6) 0.011(5) 0.002(6)

loop_
_atom_type_symbol
_atom_type_description
_atom_type_scat_dispersion_real
_atom_type_scat_dispersion_imag
_atom_type_scat_source
C C 0.0033 0.0016 'International Tables Vol C Tables 4.2.6.8 and 6.1.1.4'
H H 0.0000 0.0000 'International Tables Vol C Tables 4.2.6.8 and 6.1.1.4'
N N 0.0061 0.0033 'International Tables Vol C Tables 4.2.6.8 and 6.1.1.4'
O O 0.0106 0.0060 'International Tables Vol C Tables 4.2.6.8 and 6.1.1.4'
Cu Cu 0.3201 1.2651 'International Tables Vol C Tables 4.2.6.8 and 6.1.1.4'
Hg Hg -2.3894 9.2266 'International Tables Vol C Tables 4.2.6.8 and 6.1.1.4'

loop_
_geom_angle_atom_site_label_1
_geom_angle_atom_site_label_2
_geom_angle_atom_site_label_3
_geom_angle
O20A Hg1A O2A 132.5(5)
O20A Hg1A O3A 133.7(5)
O2A Hg1A O3A 67.2(4)
O20A Hg1A O10A 131.5(6)
O2A Hg1A O10A 92.1(6)
O3A Hg1A O10A 74.4(5)
O20A Hg1A O4A 82.9(5)
O2A Hg1A O4A 130.8(4)
O3A Hg1A O4A 63.7(4)
O10A Hg1A O4A 78.4(6)
O20A Hg1A O1A 83.7(5)
O2A Hg1A O1A 63.2(4)
O3A Hg1A O1A 130.4(4)
O10A Hg1A O1A 106.9(7)
O4A Hg1A O1A 165.5(4)
C7A Hg2A O30A 176.2(8)
C21A Hg3A O40A 170.0(6)
O3A Cu1A O2A 85.9(5)
O3A Cu1A N1A 174.4(6)
O2A Cu1A N1A 93.0(5)
O3A Cu1A N2A 95.0(5)
O2A Cu1A N2A 173.4(5)
N1A Cu1A N2A 86.8(5)
C9A N1A C10A 125.8(12)
C9A N1A Cu1A 125.2(11)
C10A N1A Cu1A 109.0(8)
C16A N2A C15A 123.7(11)
C16A N2A Cu1A 125.1(10)
C15A N2A Cu1A 110.7(9)
C3A O1A C2A 118.7(14)
C3A O1A Hg1A 115.0(9)
C2A O1A Hg1A 126.1(11)
C4A O2A Cu1A 125.0(9)
C4A O2A Hg1A 124.4(10)
Cu1A O2A Hg1A 102.2(5)
C18A O3A Cu1A 125.8(9)
C18A O3A Hg1A 122.7(9)
Cu1A O3A Hg1A 102.5(4)
C23A O4A C19A 121.0(14)
C23A O4A Hg1A 124.0(11)
C19A O4A Hg1A 111.6(8)
C2A C1A H1A1 109.5
C2A C1A H1A2 109.5
H1A1 C1A H1A2 109.5
C2A C1A H1A3 109.5
H1A1 C1A H1A3 109.5
H1A2 C1A H1A3 109.5
O1A C2A C1A 112(2)
O1A C2A H2AA 109.3
C1A C2A H2AA 109.3
O1A C2A H2AB 109.3
C1A C2A H2AB 109.3
H2AA C2A H2AB 107.9
O1A C3A C8A 125.5(15)
O1A C3A C4A 115.0(14)
C8A C3A C4A 119.5(16)
O2A C4A C5A 123.9(13)
O2A C4A C3A 117.5(14)
C5A C4A C3A 118.5(14)
C4A C5A C6A 121.0(14)
C4A C5A C9A 122.6(13)
C6A C5A C9A 116.0(13)
C7A C6A C5A 119.2(15)
C7A C6A H6AA 120.4
C5A C6A H6AA 120.4
C6A C7A C8A 122.5(15)
C6A C7A Hg2A 124.1(12)
C8A C7A Hg2A 113.3(11)
C7A C8A C3A 119.0(15)
C7A C8A H8AA 120.5
C3A C8A H8AA 120.5
N1A C9A C5A 125.2(13)
N1A C9A H9AA 117.4
C5A C9A H9AA 117.4
N1A C10A C11A 115.3(12)
N1A C10A C15A 107.1(11)
C11A C10A C15A 113.2(12)
N1A C10A H10A 106.9
C11A C10A H10A 106.9
C15A C10A H10A 106.9
C10A C11A C12A 108.2(13)
C10A C11A H11A 110.1
C12A C11A H11A 110.1
C10A C11A H11B 110.1
C12A C11A H11B 110.1
H11A C11A H11B 108.4
C13A C12A C11A 112.0(14)
C13A C12A H12A 109.2
C11A C12A H12A 109.2
C13A C12A H12B 109.2
C11A C12A H12B 109.2
H12A C12A H12B 107.9
C14A C13A C12A 111.7(13)
C14A C13A H13A 109.3
C12A C13A H13A 109.3
C14A C13A H13B 109.3
C12A C13A H13B 109.3
H13A C13A H13B 107.9
C13A C14A C15A 108.3(13)
C13A C14A H14A 110.0
C15A C14A H14A 110.0
C13A C14A H14B 110.0
C15A C14A H14B 110.0
H14A C14A H14B 108.4
N2A C15A C10A 108.6(10)
N2A C15A C14A 115.1(12)
C10A C15A C14A 110.4(12)
N2A C15A H15A 107.5
C10A C15A H15A 107.5
C14A C15A H15A 107.5
N2A C16A C17A 125.3(12)
N2A C16A H16A 117.3
C17A C16A H16A 117.3
C16A C17A C18A 123.8(13)
C16A C17A C22A 120.1(13)
C18A C17A C22A 116.0(14)
O3A C18A C19A 117.6(12)
O3A C18A C17A 123.3(13)
C19A C18A C17A 119.0(13)
O4A C19A C18A 115.9(13)
O4A C19A C20A 124.0(14)
C18A C19A C20A 120.0(14)
C21A C20A C19A 120.7(14)
C21A C20A H20A 119.6
C19A C20A H20A 119.6
C20A C21A C22A 121.7(15)
C20A C21A Hg3A 114.9(13)
C22A C21A Hg3A 123.4(11)
C21A C22A C17A 122.5(13)
C21A C22A H22A 118.7
C17A C22A H22A 118.7
O4A C23A C24A 112.4(18)
O4A C23A H23A 109.1
C24A C23A H23A 109.1
O4A C23A H23B 109.1
C24A C23A H23B 109.1
H23A C23A H23B 107.9
C23A C24A H24A 109.5
C23A C24A H24B 109.5
H24A C24A H24B 109.5
C23A C24A H24C 109.5
H24A C24A H24C 109.5
H24B C24A H24C 109.5
O10A N10A O12A 120.3(19)
O10A N10A O11A 115(2)
O12A N10A O11A 123(2)
N10A O10A Hg1A 105.2(13)
O21A N20A O20A 120(2)
O21A N20A O22A 118(2)
O20A N20A O22A 120.5(18)
N20A O20A Hg1A 112.5(12)
O31A N30A O32A 125.9(16)
O31A N30A O30A 115.0(15)
O32A N30A O30A 118.9(16)
N30A O30A Hg2A 113.6(12)
O42A N40A O41A 124.8(17)
O42A N40A O40A 117.8(17)
O41A N40A O40A 116.8(15)
N40A O40A Hg3A 110.3(11)
O20B Hg1B O3B 134.2(5)
O20B Hg1B O2B 130.7(6)
O3B Hg1B O2B 67.5(4)
O20B Hg1B O10B 134.2(7)
O3B Hg1B O10B 88.1(7)
O2B Hg1B O10B 74.8(5)
O20B Hg1B O1B 82.2(5)
O3B Hg1B O1B 130.6(4)
O2B Hg1B O1B 63.1(4)
O10B Hg1B O1B 79.3(6)
O20B Hg1B O4B 83.1(5)
O3B Hg1B O4B 63.7(4)
O2B Hg1B O4B 130.9(4)
O10B Hg1B O4B 108.6(6)
O1B Hg1B O4B 164.8(4)
C7B Hg2B O30B 167.4(6)
C21B Hg3B O40B 176.6(6)
O3B Cu1B N2B 94.9(5)
O3B Cu1B O2B 84.5(4)
N2B Cu1B O2B 175.7(6)
O3B Cu1B N1B 177.5(5)
N2B Cu1B N1B 87.6(5)
O2B Cu1B N1B 93.0(5)
C9B N1B C10B 125.0(12)
C9B N1B Cu1B 126.2(11)
C10B N1B Cu1B 108.8(9)
C16B N2B C15B 121.4(11)
C16B N2B Cu1B 126.8(9)
C15B N2B Cu1B 111.3(9)
C3B O1B C2B 117.6(15)
C3B O1B Hg1B 114.8(10)
C2B O1B Hg1B 121.3(11)
C4B O2B Cu1B 123.7(9)
C4B O2B Hg1B 123.0(10)
Cu1B O2B Hg1B 102.5(5)
C18B O3B Cu1B 125.2(9)
C18B O3B Hg1B 127.0(9)
Cu1B O3B Hg1B 104.0(5)
C19B O4B C23B 116.8(13)
C19B O4B Hg1B 114.2(8)
C23B O4B Hg1B 127.6(11)
C2B C1B H1B1 109.5
C2B C1B H1B2 109.5
H1B1 C1B H1B2 109.5
C2B C1B H1B3 109.5
H1B1 C1B H1B3 109.5
H1B2 C1B H1B3 109.5
C1B C2B O1B 112(2)
C1B C2B H2BA 109.1
O1B C2B H2BA 109.1
C1B C2B H2BB 109.1
O1B C2B H2BB 109.1
H2BA C2B H2BB 107.9
C8B C3B O1B 126.4(16)
C8B C3B C4B 120.6(16)
O1B C3B C4B 112.9(14)
O2B C4B C5B 124.5(14)
O2B C4B C3B 116.4(13)
C5B C4B C3B 119.2(14)
C4B C5B C6B 122.1(14)
C4B C5B C9B 122.5(13)
C6B C5B C9B 115.3(13)
C5B C6B C7B 116.3(14)
C5B C6B H6BA 121.9
C7B C6B H6BA 121.9
C8B C7B C6B 121.7(14)
C8B C7B Hg2B 114.2(12)
C6B C7B Hg2B 124.1(11)
C3B C8B C7B 120.2(17)
C3B C8B H8BA 119.9
C7B C8B H8BA 119.9
N1B C9B C5B 124.2(14)
N1B C9B H9BA 117.9
C5B C9B H9BA 117.9
C11B C10B N1B 116.6(12)
C11B C10B C15B 111.7(11)
N1B C10B C15B 105.1(10)
C11B C10B H10B 107.7
N1B C10B H10B 107.7
C15B C10B H10B 107.7
C10B C11B C12B 108.7(13)
C10B C11B H11C 110.0
C12B C11B H11C 110.0
C10B C11B H11D 110.0
C12B C11B H11D 110.0
H11C C11B H11D 108.3
C13B C12B C11B 111.5(14)
C13B C12B H12C 109.3
C11B C12B H12C 109.3
C13B C12B H12D 109.3
C11B C12B H12D 109.3
H12C C12B H12D 108.0
C14B C13B C12B 112.1(14)
C14B C13B H13C 109.2
C12B C13B H13C 109.2
C14B C13B H13D 109.2
C12B C13B H13D 109.2
H13C C13B H13D 107.9
C13B C14B C15B 111.2(12)
C13B C14B H14C 109.4
C15B C14B H14C 109.4
C13B C14B H14D 109.4
C15B C14B H14D 109.4
H14C C14B H14D 108.0
N2B C15B C14B 117.8(11)
N2B C15B C10B 107.7(10)
C14B C15B C10B 108.6(12)
N2B C15B H15B 107.4
C14B C15B H15B 107.4
C10B C15B H15B 107.4
N2B C16B C17B 124.3(12)
N2B C16B H16B 117.9
C17B C16B H16B 117.9
C18B C17B C22B 120.0(13)
C18B C17B C16B 124.0(13)
C22B C17B C16B 116.0(13)
O3B C18B C17B 124.4(12)
O3B C18B C19B 118.8(12)
C17B C18B C19B 116.7(13)
C20B C19B C18B 121.8(14)
C20B C19B O4B 126.1(13)
C18B C19B O4B 112.1(12)
C21B C20B C19B 120.8(14)
C21B C20B H20B 119.6
C19B C20B H20B 119.6
C20B C21B C22B 120.4(16)
C20B C21B Hg3B 118.5(11)
C22B C21B Hg3B 120.6(13)
C21B C22B C17B 120.3(15)
C21B C22B H22B 119.9
C17B C22B H22B 119.9
C24B C23B O4B 112.6(17)
C24B C23B H23C 109.1
O4B C23B H23C 109.1
C24B C23B H23D 109.1
O4B C23B H23D 109.1
H23C C23B H23D 107.8
C23B C24B H24D 109.5
C23B C24B H24E 109.5
H24D C24B H24E 109.5
C23B C24B H24F 109.5
H24D C24B H24F 109.5
H24E C24B H24F 109.5
O11B N10B O12B 124(2)
O11B N10B O10B 118(2)
O12B N10B O10B 118.1(17)
N10B O10B Hg1B 105.4(13)
O21B N20B O20B 119.1(16)
O21B N20B O22B 121(2)
O20B N20B O22B 118.0(19)
N20B O20B Hg1B 112.3(11)
O31B N30B O32B 124(2)
O31B N30B O30B 116.9(19)
O32B N30B O30B 119(2)
N30B O30B Hg2B 112.2(12)
O41B N40B O42B 126.5(17)
O41B N40B O40B 118.6(18)
O42B N40B O40B 114.5(15)
N40B O40B Hg3B 114.6(12)

loop_
_geom_bond_atom_site_label_1
_geom_bond_atom_site_label_2
_geom_bond_distance
Hg1A O20A 2.160(14)
Hg1A O2A 2.335(12)
Hg1A O3A 2.341(10)
Hg1A O10A 2.379(19)
Hg1A O4A 2.597(11)
Hg1A O1A 2.623(12)
Hg2A C7A 2.044(16)
Hg2A O30A 2.045(13)
Hg3A C21A 2.068(16)
Hg3A O40A 2.136(12)
Cu1A O3A 1.890(10)
Cu1A O2A 1.906(11)
Cu1A N1A 1.917(12)
Cu1A N2A 1.935(12)
N1A C9A 1.263(18)
N1A C10A 1.458(17)
N2A C16A 1.273(19)
N2A C15A 1.449(18)
O1A C3A 1.36(2)
O1A C2A 1.47(2)
O2A C4A 1.330(18)
O3A C18A 1.314(17)
O4A C23A 1.35(2)
O4A C19A 1.386(18)
C1A C2A 1.49(4)
C1A H1A1 0.9800
C1A H1A2 0.9800
C1A H1A3 0.9800
C2A H2AA 0.9900
C2A H2AB 0.9900
C3A C8A 1.40(2)
C3A C4A 1.42(2)
C4A C5A 1.36(2)
C5A C6A 1.43(2)
C5A C9A 1.48(2)
C6A C7A 1.31(2)
C6A H6AA 0.9500
C7A C8A 1.39(2)
C8A H8AA 0.9500
C9A H9AA 0.9500
C10A C11A 1.50(2)
C10A C15A 1.534(17)
C10A H10A 1.0000
C11A C12A 1.56(3)
C11A H11A 0.9900
C11A H11B 0.9900
C12A C13A 1.54(2)
C12A H12A 0.9900
C12A H12B 0.9900
C13A C14A 1.52(2)
C13A H13A 0.9900
C13A H13B 0.9900
C14A C15A 1.55(2)
C14A H14A 0.9900
C14A H14B 0.9900
C15A H15A 1.0000
C16A C17A 1.43(2)
C16A H16A 0.9500
C17A C18A 1.438(19)
C17A C22A 1.45(2)
C18A C19A 1.40(2)
C19A C20A 1.43(2)
C20A C21A 1.32(2)
C20A H20A 0.9500
C21A C22A 1.34(3)
C22A H22A 0.9500
C23A C24A 1.50(3)
C23A H23A 0.9900
C23A H23B 0.9900
C24A H24A 0.9800
C24A H24B 0.9800
C24A H24C 0.9800
N10A O10A 1.22(2)
N10A O12A 1.23(3)
N10A O11A 1.27(3)
N20A O21A 1.19(2)
N20A O20A 1.22(3)
N20A O22A 1.25(2)
N30A O31A 1.21(2)
N30A O32A 1.22(2)
N30A O30A 1.319(19)
N40A O42A 1.20(2)
N40A O41A 1.23(2)
N40A O40A 1.29(2)
Hg1B O20B 2.201(12)
Hg1B O3B 2.282(10)
Hg1B O2B 2.318(10)
Hg1B O10B 2.36(2)
Hg1B O1B 2.567(13)
Hg1B O4B 2.636(12)
Hg2B C7B 2.054(14)
Hg2B O30B 2.135(13)
Hg3B C21B 2.040(17)
Hg3B O40B 2.092(12)
Cu1B O3B 1.899(10)
Cu1B N2B 1.900(12)
Cu1B O2B 1.904(11)
Cu1B N1B 1.918(12)
N1B C9B 1.29(2)
N1B C10B 1.503(16)
N2B C16B 1.276(18)
N2B C15B 1.493(17)
O1B C3B 1.37(2)
O1B C2B 1.47(2)
O2B C4B 1.360(18)
O3B C18B 1.330(17)
O4B C19B 1.431(19)
O4B C23B 1.47(2)
C1B C2B 1.36(4)
C1B H1B1 0.9800
C1B H1B2 0.9800
C1B H1B3 0.9800
C2B H2BA 0.9900
C2B H2BB 0.9900
C3B C8B 1.35(3)
C3B C4B 1.42(2)
C4B C5B 1.40(2)
C5B C6B 1.41(2)
C5B C9B 1.46(2)
C6B C7B 1.43(2)
C6B H6BA 0.9500
C7B C8B 1.41(2)
C8B H8BA 0.9500
C9B H9BA 0.9500
C10B C11B 1.499(18)
C10B C15B 1.549(19)
C10B H10B 1.0000
C11B C12B 1.53(2)
C11B H11C 0.9900
C11B H11D 0.9900
C12B C13B 1.51(2)
C12B H12C 0.9900
C12B H12D 0.9900
C13B C14B 1.462(19)
C13B H13C 0.9900
C13B H13D 0.9900
C14B C15B 1.530(19)
C14B H14C 0.9900
C14B H14D 0.9900
C15B H15B 1.0000
C16B C17B 1.441(18)
C16B H16B 0.9500
C17B C18B 1.40(2)
C17B C22B 1.41(2)
C18B C19B 1.429(19)
C19B C20B 1.37(2)
C20B C21B 1.34(2)
C20B H20B 0.9500
C21B C22B 1.39(2)
C22B H22B 0.9500
C23B C24B 1.42(3)
C23B H23C 0.9900
C23B H23D 0.9900
C24B H24D 0.9800
C24B H24E 0.9800
C24B H24F 0.9800
N10B O11B 1.19(2)
N10B O12B 1.20(2)
N10B O10B 1.25(2)
N20B O21B 1.20(3)
N20B O20B 1.21(2)
N20B O22B 1.241(19)
N30B O31B 1.18(3)
N30B O32B 1.21(2)
N30B O30B 1.28(2)
N40B O41B 1.17(2)
N40B O42B 1.27(2)
N40B O40B 1.293(19)
